data_7250436
loop_
_publ_author_name
'Rasphone, Arigna'
'Zhang, Hong-Chuan'
'Lee, Yun-Syuan'
'Ye, Yu-Hui'
'Kuo, Ying-Tong'
'Lai, Yi-Fang'
'Chen, Zhi-Ling'
'Wang, Song-Wei'
'Chen, Jhy-Der'

_publ_section_title
;
 Zn(ii), Cd(ii) and Hg(ii) halide coordination polymers supported by
 bis-pyridyl-bis-amide: structural diversity and structural transformation
;
_journal_issue 25
_journal_name_full CrystEngComm
_journal_page_first 4404
_journal_page_last 4414
_journal_paper_doi 10.1039/D5CE00465A
_journal_volume 27
_journal_year 2025
_chemical_formula_sum 'C14 H14 Hg I2 N4 O2'
_chemical_formula_weight 724.68
_space_group_crystal_system triclinic
_space_group_IT_number 2
_space_group_name_Hall '-P 1'
_space_group_name_H-M_alt 'P -1'
_atom_sites_solution_hydrogens geom
_audit_creation_method SHELXL-2019/1
_audit_update_record
;
2025-04-21 deposited with the CCDC.	2025-05-22 downloaded from the CCDC.
;
_cell_angle_alpha 94.773(3)
_cell_angle_beta 112.746(2)
_cell_angle_gamma 110.951(2)
_cell_formula_units_Z 2
_cell_length_a 8.9249(10)
_cell_length_b 11.0499(13)
_cell_length_c 11.3056(13)
_cell_measurement_reflns_used 2912
_cell_measurement_temperature 296(2)
_cell_measurement_theta_max 23.42
_cell_measurement_theta_min 2.48
_cell_volume 927.97(19)
_computing_cell_refinement 'Bruker SAINT'
_computing_data_collection 'Bruker APEX2'
_computing_data_reduction 'Bruker SAINT'
_computing_molecular_graphics 'Bruker SHELXTL'
_computing_publication_material 'Bruker SHELXTL'
_computing_structure_refinement 'SHELXL-2019/1 (Sheldrick, 2019)'
_computing_structure_solution 'SHELXS-97 (Sheldrick 2008)'
_diffrn_ambient_temperature 296(2)
_diffrn_measured_fraction_theta_full 1.000
_diffrn_measured_fraction_theta_max 0.994
_diffrn_measurement_device_type 'Bruker APEX-II CCD'
_diffrn_measurement_method '\f and \w scans'
_diffrn_radiation_type MoK\a
_diffrn_radiation_wavelength 0.71073
_diffrn_reflns_av_R_equivalents 0.1098
_diffrn_reflns_av_unetI/netI 0.1424
_diffrn_reflns_Laue_measured_fraction_full 1.000
_diffrn_reflns_Laue_measured_fraction_max 0.994
_diffrn_reflns_limit_h_max 11
_diffrn_reflns_limit_h_min -11
_diffrn_reflns_limit_k_max 14
_diffrn_reflns_limit_k_min -14
_diffrn_reflns_limit_l_max 15
_diffrn_reflns_limit_l_min -15
_diffrn_reflns_number 15352
_diffrn_reflns_point_group_measured_fraction_full 1.000
_diffrn_reflns_point_group_measured_fraction_max 0.994
_diffrn_reflns_theta_full 25.242
_diffrn_reflns_theta_max 28.542
_diffrn_reflns_theta_min 2.021
_exptl_absorpt_coefficient_mu 11.633
_exptl_absorpt_correction_T_max 0.7457
_exptl_absorpt_correction_T_min 0.3998
_exptl_absorpt_correction_type multi-scan
_exptl_absorpt_process_details 'SADABS V2008/1 (Bruker AXS, 2008)'
_exptl_crystal_colour colourless
_exptl_crystal_density_diffrn 2.594
_exptl_crystal_description plate
_exptl_crystal_F_000 656
_exptl_crystal_size_max 0.200
_exptl_crystal_size_mid 0.100
_exptl_crystal_size_min 0.100
_refine_diff_density_max 0.945
_refine_diff_density_min -1.091
_refine_diff_density_rms 0.221
_refine_ls_extinction_coef 0.0100(3)
_refine_ls_extinction_expression Fc^*^=kFc[1+0.001xFc^2^\l^3^/sin(2\q)]^-1/4^
_refine_ls_extinction_method 'SHELXL-2019/1 (Sheldrick 2019)'
_refine_ls_goodness_of_fit_ref 0.944
_refine_ls_hydrogen_treatment constr
_refine_ls_matrix_type full
_refine_ls_number_parameters 209
_refine_ls_number_reflns 4687
_refine_ls_number_restraints 0
_refine_ls_restrained_S_all 0.944
_refine_ls_R_factor_all 0.1403
_refine_ls_R_factor_gt 0.0486
_refine_ls_shift/su_max 0.000
_refine_ls_shift/su_mean 0.000
_refine_ls_structure_factor_coef Fsqd
_refine_ls_weighting_details 'w=1/[\s^2^(Fo^2^)+(0.0122P)^2^] where P=(Fo^2^+2Fc^2^)/3'
_refine_ls_weighting_scheme calc
_refine_ls_wR_factor_gt 0.0595
_refine_ls_wR_factor_ref 0.0771
_reflns_Friedel_coverage 0.000
_reflns_number_gt 2410
_reflns_number_total 4687
_reflns_threshold_expression 'I > 2\s(I)'
_cod_data_source_file d5ce00465a2.cif
_cod_data_source_block 4
_cod_depositor_comments
;
The following automatic conversions were performed:

data item '_exptl_absorpt_correction_type' value 'multi_scan' was
changed to 'multi-scan' in accordance with the
/home/data/users/saulius/crontab/automatic-downloads/rss-feeds/RSC/lib/dictionaries/cif_core.dic
dictionary named 'cif_core.dic' version 2.4.2 last updated on
2011-04-26.

Automatic conversion script
Id: cif_fix_values 8170 2020-07-09 18:12:32Z antanas 

 Adding full bibliography for 7250429--7250439.cif.
;
_cod_original_cell_volume 927.96(19)
_cod_database_code 7250436
_shelx_shelxl_version_number 2019/1
_shelx_space_group_comment
; 
The symmetry employed for this shelxl refinement is uniquely defined 
by the following loop, which should always be used as a source of 
symmetry information in preference to the above space-group names. 
They are only intended as comments. 
;
_shelx_estimated_absorpt_t_min 0.204
_shelx_estimated_absorpt_t_max 0.389

loop_
_space_group_symop_operation_xyz
'x, y, z'
'-x, -y, -z'

loop_
_atom_site_label
_atom_site_type_symbol
_atom_site_fract_x
_atom_site_fract_y
_atom_site_fract_z
_atom_site_U_iso_or_equiv
_atom_site_adp_type
_atom_site_occupancy
_atom_site_site_symmetry_order
_atom_site_calc_flag
_atom_site_refinement_flags_posn
_atom_site_refinement_flags_adp
_atom_site_refinement_flags_occupancy
_atom_site_disorder_assembly
_atom_site_disorder_group
Hg Hg -0.23108(5) 0.64440(4) 0.74890(4) 0.04182(16) Uani 1 1 d . . . . .
I1 I -0.31757(9) 0.51299(7) 0.91569(6) 0.0511(2) Uani 1 1 d . . . . .
I2 I -0.37298(9) 0.73509(8) 0.54448(7) 0.0547(2) Uani 1 1 d . . . . .
O1 O -0.2785(8) 0.1342(7) 0.5841(6) 0.052(2) Uani 1 1 d . . . . .
O2 O -0.1737(8) 0.0062(7) 0.3499(6) 0.057(2) Uani 1 1 d . . . . .
N1 N -0.0251(9) 0.5723(8) 0.7132(7) 0.0353(19) Uani 1 1 d . . . . .
N2 N -0.0069(10) 0.1787(8) 0.5916(7) 0.042(2) Uani 1 1 d . . . . .
H2A H 0.048206 0.159632 0.550276 0.050 Uiso 1 1 calc R U . . .
N3 N -0.4444(10) -0.0285(7) 0.3366(7) 0.040(2) Uani 1 1 d . . . . .
H3A H -0.500239 -0.005520 0.374979 0.049 Uiso 1 1 calc R U . . .
N4 N -0.9535(10) -0.1615(8) -0.0930(7) 0.040(2) Uani 1 1 d . . . . .
C1 C 0.0894(13) 0.6525(10) 0.6734(9) 0.045(3) Uani 1 1 d . . . . .
H1A H 0.086753 0.734420 0.663120 0.054 Uiso 1 1 calc R U . . .
C2 C 0.2100(11) 0.6199(10) 0.6472(9) 0.043(3) Uani 1 1 d . . . . .
H2B H 0.287061 0.678210 0.619811 0.052 Uiso 1 1 calc R U . . .
C3 C 0.2141(12) 0.4984(10) 0.6624(9) 0.042(3) Uani 1 1 d . . . . .
H3B H 0.294942 0.474059 0.645678 0.051 Uiso 1 1 calc R U . . .
C4 C 0.0986(12) 0.4135(10) 0.7024(8) 0.035(2) Uani 1 1 d . . . . .
C5 C -0.0186(11) 0.4548(9) 0.7254(8) 0.038(2) Uani 1 1 d . . . . .
H5A H -0.098360 0.397043 0.751156 0.045 Uiso 1 1 calc R U . . .
C6 C 0.0955(12) 0.2775(9) 0.7175(9) 0.047(3) Uani 1 1 d . . . . .
H6A H 0.217476 0.285480 0.756734 0.056 Uiso 1 1 calc R U . . .
H6B H 0.043665 0.248336 0.776972 0.056 Uiso 1 1 calc R U . . .
C7 C -0.1870(12) 0.1155(9) 0.5374(9) 0.035(2) Uani 1 1 d . . . . .
C8 C -0.2662(13) 0.0260(9) 0.3978(9) 0.035(2) Uani 1 1 d . . . . .
C9 C -0.5489(12) -0.1248(10) 0.2079(9) 0.049(3) Uani 1 1 d . . . . .
H9A H -0.619680 -0.209446 0.218337 0.059 Uiso 1 1 calc R U . . .
H9B H -0.466862 -0.139478 0.178176 0.059 Uiso 1 1 calc R U . . .
C10 C -0.6718(12) -0.0858(10) 0.1025(9) 0.039(2) Uani 1 1 d . . . . .
C11 C -0.6334(13) 0.0434(11) 0.0899(9) 0.055(3) Uani 1 1 d . . . . .
H11A H -0.526381 0.113365 0.151812 0.066 Uiso 1 1 calc R U . . .
C12 C -0.7499(14) 0.0692(11) -0.0118(9) 0.055(3) Uani 1 1 d . . . . .
H12A H -0.722669 0.156490 -0.020339 0.066 Uiso 1 1 calc R U . . .
C13 C -0.9094(13) -0.0344(11) -0.1030(9) 0.050(3) Uani 1 1 d . . . . .
H13A H -0.988307 -0.015827 -0.173058 0.060 Uiso 1 1 calc R U . . .
C14 C -0.8368(11) -0.1837(10) 0.0088(9) 0.040(2) Uani 1 1 d . . . . .
H14A H -0.868139 -0.271050 0.017736 0.048 Uiso 1 1 calc R U . . .

loop_
_atom_site_aniso_label
_atom_site_aniso_U_11
_atom_site_aniso_U_22
_atom_site_aniso_U_33
_atom_site_aniso_U_23
_atom_site_aniso_U_13
_atom_site_aniso_U_12
Hg 0.0422(3) 0.0477(3) 0.0403(3) 0.0155(2) 0.0181(2) 0.0234(2)
I1 0.0581(5) 0.0518(5) 0.0399(4) 0.0165(4) 0.0231(4) 0.0172(4)
I2 0.0557(5) 0.0693(6) 0.0545(5) 0.0353(4) 0.0260(4) 0.0370(4)
O1 0.038(4) 0.068(5) 0.042(4) -0.007(4) 0.018(3) 0.017(4)
O2 0.047(4) 0.076(6) 0.041(4) -0.005(4) 0.017(4) 0.028(4)
N1 0.039(5) 0.039(5) 0.034(4) 0.010(4) 0.021(4) 0.017(4)
N2 0.040(5) 0.042(5) 0.045(5) 0.001(4) 0.010(4) 0.031(5)
N3 0.032(5) 0.036(5) 0.039(5) -0.002(4) 0.012(4) 0.005(4)
N4 0.038(5) 0.033(5) 0.045(5) 0.010(4) 0.012(4) 0.018(4)
C1 0.060(7) 0.039(7) 0.048(6) 0.014(5) 0.032(6) 0.023(6)
C2 0.029(6) 0.043(7) 0.043(6) 0.002(5) 0.015(5) 0.003(5)
C3 0.027(6) 0.052(7) 0.050(6) 0.005(6) 0.017(5) 0.023(6)
C4 0.029(5) 0.043(7) 0.034(5) 0.005(5) 0.008(4) 0.021(5)
C5 0.032(6) 0.033(6) 0.034(6) 0.007(5) 0.009(5) 0.005(5)
C6 0.043(6) 0.039(7) 0.050(6) 0.006(5) 0.005(5) 0.026(6)
C7 0.036(6) 0.026(6) 0.046(6) 0.012(5) 0.016(5) 0.018(5)
C8 0.042(6) 0.026(6) 0.042(6) 0.015(5) 0.020(5) 0.017(5)
C9 0.039(6) 0.037(7) 0.057(7) 0.001(6) 0.013(5) 0.012(5)
C10 0.040(6) 0.035(7) 0.038(6) 0.001(5) 0.020(5) 0.011(5)
C11 0.052(7) 0.047(8) 0.035(6) -0.017(6) 0.008(5) 0.006(6)
C12 0.065(8) 0.052(8) 0.037(6) 0.012(6) 0.012(6) 0.024(7)
C13 0.054(7) 0.057(8) 0.034(6) 0.009(6) 0.010(5) 0.029(6)
C14 0.036(6) 0.042(7) 0.041(6) 0.007(5) 0.018(5) 0.016(5)

loop_
_atom_type_symbol
_atom_type_description
_atom_type_scat_dispersion_real
_atom_type_scat_dispersion_imag
_atom_type_scat_source
C C 0.0033 0.0016 'International Tables Vol C Tables 4.2.6.8 and 6.1.1.4'
H H 0.0000 0.0000 'International Tables Vol C Tables 4.2.6.8 and 6.1.1.4'
N N 0.0061 0.0033 'International Tables Vol C Tables 4.2.6.8 and 6.1.1.4'
O O 0.0106 0.0060 'International Tables Vol C Tables 4.2.6.8 and 6.1.1.4'
I I -0.4742 1.8119 'International Tables Vol C Tables 4.2.6.8 and 6.1.1.4'
Hg Hg -2.3894 9.2266 'International Tables Vol C Tables 4.2.6.8 and 6.1.1.4'

loop_
_geom_angle_atom_site_label_1
_geom_angle_atom_site_label_2
_geom_angle_atom_site_label_3
_geom_angle
_geom_angle_site_symmetry_1
_geom_angle_site_symmetry_3
_geom_angle_publ_flag
N1 Hg N4 82.9(2) . 1_666 ?
N1 Hg I2 107.34(17) . . ?
N4 Hg I2 104.99(19) 1_666 . ?
N1 Hg I1 105.26(18) . . ?
N4 Hg I1 100.32(18) 1_666 . ?
I2 Hg I1 140.64(3) . . ?
C5 N1 C1 116.4(8) . . ?
C5 N1 Hg 124.9(6) . . ?
C1 N1 Hg 118.6(6) . . ?
C7 N2 C6 121.4(8) . . ?
C7 N2 H2A 119.3 . . ?
C6 N2 H2A 119.3 . . ?
C8 N3 C9 122.8(8) . . ?
C8 N3 H3A 118.6 . . ?
C9 N3 H3A 118.6 . . ?
C14 N4 C13 117.3(8) . . ?
C14 N4 Hg 118.0(6) . 1_444 ?
C13 N4 Hg 124.7(6) . 1_444 ?
N1 C1 C2 123.5(9) . . ?
N1 C1 H1A 118.2 . . ?
C2 C1 H1A 118.2 . . ?
C1 C2 C3 118.3(9) . . ?
C1 C2 H2B 120.8 . . ?
C3 C2 H2B 120.8 . . ?
C4 C3 C2 119.9(9) . . ?
C4 C3 H3B 120.0 . . ?
C2 C3 H3B 120.0 . . ?
C3 C4 C5 117.5(9) . . ?
C3 C4 C6 121.7(9) . . ?
C5 C4 C6 120.8(9) . . ?
N1 C5 C4 124.4(9) . . ?
N1 C5 H5A 117.8 . . ?
C4 C5 H5A 117.8 . . ?
N2 C6 C4 111.6(7) . . ?
N2 C6 H6A 109.3 . . ?
C4 C6 H6A 109.3 . . ?
N2 C6 H6B 109.3 . . ?
C4 C6 H6B 109.3 . . ?
H6A C6 H6B 108.0 . . ?
O1 C7 N2 125.6(9) . . ?
O1 C7 C8 122.4(9) . . ?
N2 C7 C8 111.6(8) . . ?
O2 C8 N3 124.1(9) . . ?
O2 C8 C7 122.7(9) . . ?
N3 C8 C7 113.2(8) . . ?
N3 C9 C10 115.3(8) . . ?
N3 C9 H9A 108.5 . . ?
C10 C9 H9A 108.5 . . ?
N3 C9 H9B 108.5 . . ?
C10 C9 H9B 108.5 . . ?
H9A C9 H9B 107.5 . . ?
C11 C10 C14 116.1(10) . . ?
C11 C10 C9 124.4(9) . . ?
C14 C10 C9 119.5(9) . . ?
C12 C11 C10 120.5(10) . . ?
C12 C11 H11A 119.7 . . ?
C10 C11 H11A 119.7 . . ?
C11 C12 C13 119.8(10) . . ?
C11 C12 H12A 120.1 . . ?
C13 C12 H12A 120.1 . . ?
N4 C13 C12 121.6(9) . . ?
N4 C13 H13A 119.2 . . ?
C12 C13 H13A 119.2 . . ?
N4 C14 C10 124.6(10) . . ?
N4 C14 H14A 117.7 . . ?
C10 C14 H14A 117.7 . . ?

loop_
_geom_bond_atom_site_label_1
_geom_bond_atom_site_label_2
_geom_bond_distance
_geom_bond_site_symmetry_2
_geom_bond_publ_flag
Hg N1 2.396(7) . ?
Hg N4 2.464(8) 1_666 ?
Hg I2 2.6418(8) . ?
Hg I1 2.6533(8) . ?
O1 C7 1.194(9) . ?
O2 C8 1.216(9) . ?
N1 C5 1.337(10) . ?
N1 C1 1.343(11) . ?
N2 C7 1.346(10) . ?
N2 C6 1.441(10) . ?
N2 H2A 0.8600 . ?
N3 C8 1.329(10) . ?
N3 C9 1.450(10) . ?
N3 H3A 0.8600 . ?
N4 C14 1.331(10) . ?
N4 C13 1.343(11) . ?
C1 C2 1.373(11) . ?
C1 H1A 0.9300 . ?
C2 C3 1.378(12) . ?
C2 H2B 0.9300 . ?
C3 C4 1.374(12) . ?
C3 H3B 0.9300 . ?
C4 C5 1.379(11) . ?
C4 C6 1.517(12) . ?
C5 H5A 0.9300 . ?
C6 H6A 0.9700 . ?
C6 H6B 0.9700 . ?
C7 C8 1.532(12) . ?
C9 C10 1.491(12) . ?
C9 H9A 0.9700 . ?
C9 H9B 0.9700 . ?
C10 C11 1.377(13) . ?
C10 C14 1.388(11) . ?
C11 C12 1.352(12) . ?
C11 H11A 0.9300 . ?
C12 C13 1.379(12) . ?
C12 H12A 0.9300 . ?
C13 H13A 0.9300 . ?
C14 H14A 0.9300 . ?
